data_7214815
loop_
_publ_author_name
'Kole, Goutam Kumar'
'Tan, Geok Kheng'
'Vittal, Jagadese J.'

_publ_section_title
;
 Solid state photodimerization of trans-2-(4-pyridyl)-4-vinylbenzoic acid
 via salt formation and isomerisation of cyclobutane compounds in solution
;
_journal_issue 21
_journal_name_full CrystEngComm
_journal_page_first 7438
_journal_paper_doi 10.1039/c2ce26086g
_journal_volume 14
_journal_year 2012
_chemical_formula_sum 'C56 H52 N4 O21 S3'
_chemical_formula_weight 1213.20
_chemical_name_systematic
;
?
;
_space_group_IT_number 2
_symmetry_cell_setting triclinic
_symmetry_space_group_name_Hall '-P 1'
_symmetry_space_group_name_H-M 'P -1'
_atom_sites_solution_hydrogens geom
_atom_sites_solution_primary direct
_atom_sites_solution_secondary difmap
_audit_creation_method SHELXL-97
_cell_angle_alpha 91.414(2)
_cell_angle_beta 98.911(2)
_cell_angle_gamma 110.246(2)
_cell_formula_units_Z 2
_cell_length_a 11.1151(9)
_cell_length_b 11.8964(9)
_cell_length_c 22.1546(18)
_cell_measurement_reflns_used 3367
_cell_measurement_temperature 223(2)
_cell_measurement_theta_max 23.00
_cell_measurement_theta_min 2.29
_cell_volume 2705.6(4)
_computing_cell_refinement 'Bruker SMART'
_computing_data_collection 'Bruker SMART'
_computing_data_reduction 'Bruker SAINT'
_computing_molecular_graphics 'Bruker SHELXTL'
_computing_publication_material 'Bruker SHELXTL'
_computing_structure_refinement 'SHELXL-97 (Sheldrick, 1997)'
_computing_structure_solution 'SHELXS-97 (Sheldrick, 1990)'
_diffrn_ambient_temperature 223(2)
_diffrn_measured_fraction_theta_full 0.999
_diffrn_measured_fraction_theta_max 0.999
_diffrn_measurement_device_type 'CCD area detector'
_diffrn_measurement_method 'phi and omega scans'
_diffrn_radiation_monochromator graphite
_diffrn_radiation_source 'fine-focus sealed tube'
_diffrn_radiation_type MoK\a
_diffrn_radiation_wavelength 0.71073
_diffrn_reflns_av_R_equivalents 0.0613
_diffrn_reflns_av_sigmaI/netI 0.0748
_diffrn_reflns_limit_h_max 14
_diffrn_reflns_limit_h_min -14
_diffrn_reflns_limit_k_max 15
_diffrn_reflns_limit_k_min -15
_diffrn_reflns_limit_l_max 28
_diffrn_reflns_limit_l_min -28
_diffrn_reflns_number 35723
_diffrn_reflns_theta_full 27.50
_diffrn_reflns_theta_max 27.50
_diffrn_reflns_theta_min 1.83
_exptl_absorpt_coefficient_mu 0.224
_exptl_absorpt_correction_T_max 0.9823
_exptl_absorpt_correction_T_min 0.9399
_exptl_absorpt_correction_type multi-scan
_exptl_absorpt_process_details 'Sadabs, (Sheldrick 2001)'
_exptl_crystal_colour Colourless
_exptl_crystal_density_diffrn 1.489
_exptl_crystal_density_meas ?
_exptl_crystal_density_method 'not measured'
_exptl_crystal_description Block
_exptl_crystal_F_000 1264
_exptl_crystal_size_max 0.28
_exptl_crystal_size_mid 0.22
_exptl_crystal_size_min 0.08
_refine_diff_density_max 0.444
_refine_diff_density_min -0.333
_refine_diff_density_rms 0.068
_refine_ls_extinction_method none
_refine_ls_goodness_of_fit_ref 1.035
_refine_ls_hydrogen_treatment mixed
_refine_ls_matrix_type full
_refine_ls_number_parameters 796
_refine_ls_number_reflns 12429
_refine_ls_number_restraints 6
_refine_ls_restrained_S_all 1.035
_refine_ls_R_factor_all 0.0998
_refine_ls_R_factor_gt 0.0652
_refine_ls_shift/su_max 0.001
_refine_ls_shift/su_mean 0.000
_refine_ls_structure_factor_coef Fsqd
_refine_ls_weighting_details 'calc w=1/[\s^2^(Fo^2^)+(0.0614P)^2^+0.3409P] where P=(Fo^2^+2Fc^2^)/3'
_refine_ls_weighting_scheme calc
_refine_ls_wR_factor_gt 0.1352
_refine_ls_wR_factor_ref 0.1503
_reflns_number_gt 8465
_reflns_number_total 12429
_reflns_threshold_expression >2sigma(I)
_cod_data_source_file c2ce26086g.txt
_cod_data_source_block a276
_cod_depositor_comments
;
The following automatic conversions were performed:

'_symmetry_cell_setting' value 'Triclinic' changed to 'triclinic'
according to
/usr/data/users/saulius/automatic-downloads/retrospective/RSC/lib/dictionaries/cif_core.dic
dictionary named 'cif_core.dic' version 2.4.2 from
2011-04-26.

'_exptl_absorpt_correction_type' value 'Multi-scan'
changed to 'multi-scan' according to
/usr/data/users/saulius/automatic-downloads/retrospective/RSC/lib/dictionaries/cif_core.dic
dictionary named 'cif_core.dic' version 2.4.2 from 2011-04-26.

Automatic conversion script
Id: cif_fix_values 2281 2013-09-26 08:29:07Z andrius 

The following automatic conversions were performed:

'_exptl_crystal_density_meas' value 'Not Measured' was changed to '?'
- the value is perceived as not measured.

Automatic conversion script
Id: cif_fix_values 3008 2015-01-20 13:52:24Z robertas 
;
_cod_original_sg_symbol_H-M P-1
_cod_database_code 7214815

loop_
_symmetry_equiv_pos_as_xyz
'x, y, z'
'-x, -y, -z'

loop_
_atom_site_label
_atom_site_type_symbol
_atom_site_fract_x
_atom_site_fract_y
_atom_site_fract_z
_atom_site_U_iso_or_equiv
_atom_site_adp_type
_atom_site_occupancy
_atom_site_symmetry_multiplicity
_atom_site_calc_flag
_atom_site_refinement_flags
O1 O 0.9509(2) 0.8109(2) 0.64605(9) 0.0427(6) Uani 1 1 d .
H1 H 0.9229 0.8293 0.6760 0.064 Uiso 1 1 calc R
O2 O 0.7400(2) 0.7448(2) 0.60496(9) 0.0473(6) Uani 1 1 d .
O3 O 0.4962(2) 0.58822(18) 0.40895(9) 0.0373(5) Uani 1 1 d .
H3 H 0.5165 0.5728 0.3761 0.056 Uiso 1 1 calc R
O4 O 0.4950(2) 0.7551(2) 0.36581(10) 0.0522(6) Uani 1 1 d .
O5 O 0.1276(2) 0.9966(2) 0.47006(10) 0.0482(6) Uani 1 1 d .
O6 O -0.0827(2) 0.9269(2) 0.42715(10) 0.0499(6) Uani 1 1 d .
H6O H -0.109(5) 0.962(5) 0.476(3) 0.17(2) Uiso 1 1 d .
O7 O 0.3356(2) 1.1726(2) 0.30149(9) 0.0416(5) Uani 1 1 d .
H7 H 0.3082 1.1955 0.3305 0.062 Uiso 1 1 calc R
O8 O 0.1276(2) 1.1250(2) 0.25610(9) 0.0425(6) Uani 1 1 d .
N1 N 1.1263(2) 0.4079(2) 0.20958(10) 0.0260(5) Uani 1 1 d D
H1N H 1.137(3) 0.377(2) 0.1743(7) 0.032(8) Uiso 1 1 d D
N2 N 0.2128(2) 1.0051(2) 0.81211(10) 0.0311(6) Uani 1 1 d D
H2N H 0.185(3) 1.021(3) 0.8471(9) 0.058(10) Uiso 1 1 d D
N3 N 0.3175(2) 0.56361(19) 0.04740(10) 0.0257(5) Uani 1 1 d D
H3N H 0.328(3) 0.526(2) 0.0136(9) 0.047(9) Uiso 1 1 d D
N4 N 0.5064(2) 0.7000(2) -0.11230(10) 0.0279(5) Uani 1 1 d D
H4N H 0.516(3) 0.659(2) -0.1450(9) 0.043(9) Uiso 1 1 d D
C1 C 0.8544(3) 0.7582(3) 0.60213(12) 0.0304(6) Uani 1 1 d .
C2 C 0.8872(3) 0.7101(2) 0.54667(12) 0.0293(6) Uani 1 1 d .
C3 C 1.0117(3) 0.7137(3) 0.54377(13) 0.0358(7) Uani 1 1 d .
H3A H 1.0792 0.7487 0.5773 0.043 Uiso 1 1 calc R
C4 C 1.0375(3) 0.6662(3) 0.49180(13) 0.0363(7) Uani 1 1 d .
H4 H 1.1224 0.6685 0.4905 0.044 Uiso 1 1 calc R
C5 C 0.9397(3) 0.6152(2) 0.44164(12) 0.0296(6) Uani 1 1 d .
C6 C 0.8153(3) 0.6136(3) 0.44517(14) 0.0462(9) Uani 1 1 d .
H6 H 0.7479 0.5803 0.4114 0.055 Uiso 1 1 calc R
C7 C 0.7891(3) 0.6597(3) 0.49711(14) 0.0451(9) Uani 1 1 d .
H7A H 0.7041 0.6569 0.4988 0.054 Uiso 1 1 calc R
C8 C 0.9598(3) 0.5639(3) 0.38473(13) 0.0332(7) Uani 1 1 d .
H8 H 0.8885 0.5387 0.3523 0.040 Uiso 1 1 calc R
C9 C 1.0672(3) 0.5494(3) 0.37435(12) 0.0321(7) Uani 1 1 d .
H9 H 1.1390 0.5732 0.4066 0.038 Uiso 1 1 calc R
C10 C 1.0838(3) 0.4989(2) 0.31638(12) 0.0248(6) Uani 1 1 d .
C11 C 1.1978(3) 0.4764(2) 0.31337(12) 0.0291(6) Uani 1 1 d .
H11 H 1.2624 0.4928 0.3486 0.035 Uiso 1 1 calc R
C12 C 1.2168(3) 0.4308(2) 0.25978(13) 0.0285(6) Uani 1 1 d .
H12 H 1.2939 0.4155 0.2584 0.034 Uiso 1 1 calc R
C13 C 1.0153(3) 0.4296(2) 0.21000(12) 0.0256(6) Uani 1 1 d .
H13 H 0.9535 0.4139 0.1738 0.031 Uiso 1 1 calc R
C14 C 0.9916(3) 0.4743(2) 0.26248(12) 0.0262(6) Uani 1 1 d .
H14 H 0.9134 0.4884 0.2624 0.031 Uiso 1 1 calc R
C15 C 0.4833(3) 0.6947(3) 0.40891(13) 0.0315(7) Uani 1 1 d .
C16 C 0.4485(3) 0.7287(2) 0.46729(12) 0.0277(6) Uani 1 1 d .
C17 C 0.4459(3) 0.6615(3) 0.51717(13) 0.0360(7) Uani 1 1 d .
H17 H 0.4654 0.5908 0.5148 0.043 Uiso 1 1 calc R
C18 C 0.4147(3) 0.6974(3) 0.57064(13) 0.0368(7) Uani 1 1 d .
H18 H 0.4141 0.6510 0.6044 0.044 Uiso 1 1 calc R
C19 C 0.3844(3) 0.8003(2) 0.57556(12) 0.0282(6) Uani 1 1 d .
C20 C 0.3858(3) 0.8668(3) 0.52484(13) 0.0394(8) Uani 1 1 d .
H20 H 0.3636 0.9361 0.5266 0.047 Uiso 1 1 calc R
C21 C 0.4192(3) 0.8322(3) 0.47197(13) 0.0392(8) Uani 1 1 d .
H21 H 0.4222 0.8797 0.4385 0.047 Uiso 1 1 calc R
C22 C 0.3496(3) 0.8312(3) 0.63315(12) 0.0300(6) Uani 1 1 d .
H22 H 0.3367 0.7730 0.6618 0.036 Uiso 1 1 calc R
C23 C 0.3342(3) 0.9334(3) 0.64919(12) 0.0325(7) Uani 1 1 d .
H23 H 0.3507 0.9944 0.6221 0.039 Uiso 1 1 calc R
C24 C 0.2931(3) 0.9565(2) 0.70633(12) 0.0271(6) Uani 1 1 d .
C25 C 0.2362(3) 0.8656(3) 0.74278(13) 0.0350(7) Uani 1 1 d .
H25 H 0.2251 0.7856 0.7313 0.042 Uiso 1 1 calc R
C26 C 0.1967(3) 0.8916(3) 0.79474(13) 0.0349(7) Uani 1 1 d .
H26 H 0.1578 0.8294 0.8187 0.042 Uiso 1 1 calc R
C27 C 0.2682(3) 1.0956(3) 0.77926(13) 0.0365(7) Uani 1 1 d .
H27 H 0.2791 1.1747 0.7925 0.044 Uiso 1 1 calc R
C28 C 0.3093(3) 1.0740(3) 0.72645(13) 0.0369(7) Uani 1 1 d .
H28 H 0.3484 1.1382 0.7037 0.044 Uiso 1 1 calc R
C29 C 0.0387(3) 0.9437(3) 0.42708(13) 0.0340(7) Uani 1 1 d .
C30 C 0.0680(3) 0.8942(3) 0.37122(12) 0.0315(7) Uani 1 1 d .
C31 C 0.1967(3) 0.9126(3) 0.36696(13) 0.0356(7) Uani 1 1 d .
H31 H 0.2639 0.9590 0.3985 0.043 Uiso 1 1 calc R
C32 C 0.2266(3) 0.8632(3) 0.31680(12) 0.0326(7) Uani 1 1 d .
H32 H 0.3138 0.8742 0.3150 0.039 Uiso 1 1 calc R
C33 C 0.1288(3) 0.7976(2) 0.26913(11) 0.0257(6) Uani 1 1 d .
C34 C -0.0007(3) 0.7824(3) 0.27301(13) 0.0332(7) Uani 1 1 d .
H34 H -0.0678 0.7404 0.2405 0.040 Uiso 1 1 calc R
C35 C -0.0304(3) 0.8285(3) 0.32408(13) 0.0363(7) Uani 1 1 d .
H35 H -0.1177 0.8152 0.3269 0.044 Uiso 1 1 calc R
C36 C 0.1528(3) 0.7425(2) 0.21424(11) 0.0245(6) Uani 1 1 d .
H36 H 0.0842 0.7179 0.1805 0.029 Uiso 1 1 calc R
C37 C 0.2615(3) 0.7237(2) 0.20731(11) 0.0242(6) Uani 1 1 d .
H37 H 0.3316 0.7485 0.2404 0.029 Uiso 1 1 calc R
C38 C 0.2788(2) 0.6674(2) 0.15181(11) 0.0209(5) Uani 1 1 d .
C39 C 0.3930(3) 0.6441(2) 0.14965(12) 0.0259(6) Uani 1 1 d .
H39 H 0.4589 0.6646 0.1845 0.031 Uiso 1 1 calc R
C40 C 0.4102(3) 0.5918(2) 0.09744(12) 0.0274(6) Uani 1 1 d .
H40 H 0.4871 0.5757 0.0968 0.033 Uiso 1 1 calc R
C41 C 0.2063(3) 0.5844(2) 0.04704(12) 0.0248(6) Uani 1 1 d .
H41 H 0.1431 0.5643 0.0111 0.030 Uiso 1 1 calc R
C42 C 0.1837(3) 0.6348(2) 0.09853(11) 0.0246(6) Uani 1 1 d .
H42 H 0.1047 0.6475 0.0981 0.029 Uiso 1 1 calc R
C43 C 0.2399(3) 1.1255(2) 0.25603(12) 0.0270(6) Uani 1 1 d .
C44 C 0.2714(3) 1.0692(2) 0.20331(12) 0.0255(6) Uani 1 1 d .
C45 C 0.3944(3) 1.0616(2) 0.20432(12) 0.0278(6) Uani 1 1 d .
H45 H 0.4601 1.0946 0.2387 0.033 Uiso 1 1 calc R
C46 C 0.4194(3) 1.0059(2) 0.15499(12) 0.0274(6) Uani 1 1 d .
H46 H 0.5020 1.0003 0.1562 0.033 Uiso 1 1 calc R
C47 C 0.3233(3) 0.9577(2) 0.10313(11) 0.0231(6) Uani 1 1 d .
C48 C 0.2010(3) 0.9663(3) 0.10273(12) 0.0292(6) Uani 1 1 d .
H48 H 0.1354 0.9349 0.0681 0.035 Uiso 1 1 calc R
C49 C 0.1756(3) 1.0204(3) 0.15257(12) 0.0295(6) Uani 1 1 d .
H49 H 0.0923 1.0241 0.1520 0.035 Uiso 1 1 calc R
C50 C 0.3443(3) 0.8981(2) 0.04963(12) 0.0248(6) Uani 1 1 d .
H50 H 0.2736 0.8708 0.0169 0.030 Uiso 1 1 calc R
C51 C 0.4511(3) 0.8774(2) 0.04138(12) 0.0256(6) Uani 1 1 d .
H51 H 0.5230 0.9051 0.0735 0.031 Uiso 1 1 calc R
C52 C 0.4671(3) 0.8159(2) -0.01288(11) 0.0224(6) Uani 1 1 d .
C53 C 0.5855(3) 0.8001(3) -0.01444(13) 0.0319(7) Uani 1 1 d .
H53 H 0.6539 0.8297 0.0192 0.038 Uiso 1 1 calc R
C54 C 0.6024(3) 0.7417(3) -0.06470(13) 0.0352(7) Uani 1 1 d .
H54 H 0.6822 0.7312 -0.0654 0.042 Uiso 1 1 calc R
C55 C 0.3908(3) 0.7121(2) -0.11292(12) 0.0285(6) Uani 1 1 d .
H55 H 0.3242 0.6805 -0.1472 0.034 Uiso 1 1 calc R
C56 C 0.3690(3) 0.7699(2) -0.06418(12) 0.0274(6) Uani 1 1 d .
H56 H 0.2880 0.7789 -0.0651 0.033 Uiso 1 1 calc R
S1 S 0.96753(6) 0.75565(6) 0.93635(3) 0.02038(15) Uani 1 1 d .
O9 O 0.9836(2) 0.68294(17) 0.99214(9) 0.0318(5) Uani 1 1 d .
H9O H 0.938(4) 0.698(3) 1.0218(17) 0.079(13) Uiso 1 1 d .
O10 O 1.07660(17) 0.76441(18) 0.90630(8) 0.0328(5) Uani 1 1 d .
O11 O 0.84411(17) 0.68574(17) 0.89745(8) 0.0288(4) Uani 1 1 d .
O12 O 0.96755(19) 0.86947(16) 0.96034(8) 0.0324(5) Uani 1 1 d .
S2 S 0.59006(7) 0.46892(6) 0.26135(3) 0.02338(16) Uani 1 1 d .
O13 O 0.6699(2) 0.39640(19) 0.26146(9) 0.0420(5) Uani 1 1 d .
O14 O 0.6740(2) 0.60026(19) 0.25291(10) 0.0460(6) Uani 1 1 d .
H14O H 0.694(4) 0.606(3) 0.2164(16) 0.069(12) Uiso 1 1 d .
O15 O 0.48081(18) 0.43176(17) 0.21077(8) 0.0314(5) Uani 1 1 d .
O16 O 0.5486(2) 0.47894(17) 0.31926(8) 0.0355(5) Uani 1 1 d .
S3 S 0.77543(7) 0.61316(6) 0.10115(3) 0.02364(16) Uani 1 1 d .
O17 O 0.8448(2) 0.5373(2) 0.12459(11) 0.0525(6) Uani 1 1 d .
O18 O 0.8650(2) 0.71602(18) 0.07439(10) 0.0464(6) Uani 1 1 d .
O19 O 0.66314(19) 0.54672(19) 0.05449(8) 0.0385(5) Uani 1 1 d .
O20 O 0.7288(2) 0.66512(17) 0.14988(8) 0.0359(5) Uani 1 1 d .
O1W O 0.1466(2) 0.06032(19) 0.91475(9) 0.0328(5) Uani 1 1 d D
H1WA H 0.098(3) 0.008(2) 0.9342(14) 0.065(12) Uiso 1 1 d D
H1WB H 0.142(4) 0.1288(17) 0.9213(17) 0.074(13) Uiso 1 1 d D

loop_
_atom_site_aniso_label
_atom_site_aniso_U_11
_atom_site_aniso_U_22
_atom_site_aniso_U_33
_atom_site_aniso_U_23
_atom_site_aniso_U_13
_atom_site_aniso_U_12
O1 0.0398(13) 0.0581(14) 0.0267(11) -0.0170(10) 0.0079(10) 0.0135(11)
O2 0.0387(13) 0.0718(16) 0.0352(12) -0.0163(11) 0.0105(10) 0.0239(12)
O3 0.0499(14) 0.0439(13) 0.0272(11) -0.0041(9) 0.0122(10) 0.0259(11)
O4 0.0833(19) 0.0537(15) 0.0347(12) 0.0144(11) 0.0311(13) 0.0334(14)
O5 0.0540(15) 0.0619(15) 0.0318(12) -0.0128(11) 0.0117(11) 0.0240(13)
O6 0.0522(15) 0.0685(16) 0.0394(13) -0.0085(11) 0.0179(11) 0.0311(13)
O7 0.0425(13) 0.0538(14) 0.0270(11) -0.0173(10) 0.0074(10) 0.0160(11)
O8 0.0437(13) 0.0677(16) 0.0285(11) -0.0078(10) 0.0096(10) 0.0344(12)
N1 0.0301(13) 0.0280(12) 0.0234(12) -0.0022(10) 0.0133(10) 0.0112(10)
N2 0.0301(14) 0.0429(15) 0.0237(13) -0.0042(11) 0.0060(11) 0.0169(12)
N3 0.0322(13) 0.0231(12) 0.0251(12) -0.0010(10) 0.0109(10) 0.0115(10)
N4 0.0360(14) 0.0256(12) 0.0266(13) -0.0026(10) 0.0138(11) 0.0132(11)
C1 0.0360(17) 0.0330(16) 0.0218(14) -0.0053(12) 0.0071(13) 0.0113(14)
C2 0.0332(16) 0.0297(15) 0.0270(15) -0.0009(12) 0.0121(13) 0.0108(13)
C3 0.0318(17) 0.0504(19) 0.0227(15) -0.0102(13) 0.0035(13) 0.0129(15)
C4 0.0275(16) 0.0511(19) 0.0313(16) -0.0085(14) 0.0067(13) 0.0154(15)
C5 0.0345(17) 0.0303(15) 0.0253(14) -0.0024(12) 0.0105(13) 0.0110(13)
C6 0.0347(18) 0.067(2) 0.0327(17) -0.0205(16) 0.0018(14) 0.0170(17)
C7 0.0319(18) 0.068(2) 0.0346(17) -0.0203(16) 0.0063(14) 0.0189(17)
C8 0.0361(17) 0.0367(17) 0.0267(15) -0.0044(12) 0.0091(13) 0.0117(14)
C9 0.0360(17) 0.0381(17) 0.0219(14) -0.0029(12) 0.0046(13) 0.0133(14)
C10 0.0288(15) 0.0234(14) 0.0237(14) 0.0010(11) 0.0097(12) 0.0088(12)
C11 0.0275(15) 0.0340(16) 0.0260(15) -0.0032(12) 0.0025(12) 0.0128(13)
C12 0.0245(15) 0.0297(15) 0.0357(16) 0.0002(12) 0.0095(13) 0.0132(12)
C13 0.0281(15) 0.0233(14) 0.0229(14) -0.0039(11) 0.0008(11) 0.0080(12)
C14 0.0235(14) 0.0288(15) 0.0297(15) 0.0004(12) 0.0080(12) 0.0124(12)
C15 0.0309(16) 0.0365(17) 0.0290(16) -0.0029(13) 0.0059(13) 0.0143(14)
C16 0.0271(15) 0.0326(16) 0.0243(14) -0.0002(12) 0.0062(12) 0.0111(13)
C17 0.053(2) 0.0344(17) 0.0333(16) 0.0067(13) 0.0170(15) 0.0273(16)
C18 0.057(2) 0.0420(18) 0.0247(15) 0.0110(13) 0.0182(14) 0.0292(16)
C19 0.0304(16) 0.0311(15) 0.0244(14) -0.0011(12) 0.0042(12) 0.0131(13)
C20 0.062(2) 0.0376(18) 0.0301(16) 0.0064(13) 0.0140(15) 0.0299(17)
C21 0.062(2) 0.0419(18) 0.0258(15) 0.0091(13) 0.0144(15) 0.0295(17)
C22 0.0333(16) 0.0370(16) 0.0226(14) 0.0037(12) 0.0083(12) 0.0144(14)
C23 0.0408(18) 0.0391(17) 0.0227(14) 0.0039(12) 0.0126(13) 0.0175(14)
C24 0.0258(15) 0.0325(15) 0.0236(14) -0.0001(12) 0.0035(12) 0.0116(13)
C25 0.0464(19) 0.0252(15) 0.0344(16) -0.0010(12) 0.0151(14) 0.0106(14)
C26 0.0376(18) 0.0373(17) 0.0312(16) 0.0043(13) 0.0131(14) 0.0119(14)
C27 0.0452(19) 0.0313(16) 0.0404(17) 0.0015(14) 0.0132(15) 0.0205(15)
C28 0.049(2) 0.0324(16) 0.0386(17) 0.0070(13) 0.0199(15) 0.0211(15)
C29 0.047(2) 0.0384(17) 0.0249(15) 0.0002(13) 0.0132(14) 0.0234(16)
C30 0.0448(18) 0.0323(16) 0.0271(15) 0.0041(12) 0.0135(14) 0.0227(14)
C31 0.0380(18) 0.0454(18) 0.0238(15) -0.0060(13) 0.0050(13) 0.0162(15)
C32 0.0306(16) 0.0413(17) 0.0281(15) -0.0036(13) 0.0078(13) 0.0148(14)
C33 0.0366(16) 0.0269(14) 0.0192(13) 0.0034(11) 0.0092(12) 0.0163(13)
C34 0.0304(16) 0.0460(18) 0.0263(15) -0.0060(13) 0.0048(13) 0.0180(14)
C35 0.0366(17) 0.0510(19) 0.0306(16) -0.0015(14) 0.0129(14) 0.0243(16)
C36 0.0303(15) 0.0266(14) 0.0178(13) -0.0025(11) 0.0060(11) 0.0112(12)
C37 0.0279(15) 0.0259(14) 0.0184(13) -0.0029(11) 0.0034(11) 0.0098(12)
C38 0.0258(14) 0.0181(13) 0.0210(13) 0.0033(10) 0.0079(11) 0.0089(11)
C39 0.0245(15) 0.0283(15) 0.0260(14) -0.0005(11) 0.0024(11) 0.0116(12)
C40 0.0253(15) 0.0317(15) 0.0304(15) 0.0017(12) 0.0099(12) 0.0147(13)
C41 0.0241(14) 0.0251(14) 0.0252(14) -0.0023(11) 0.0042(11) 0.0091(12)
C42 0.0235(14) 0.0281(14) 0.0266(14) 0.0002(11) 0.0079(11) 0.0135(12)
C43 0.0333(16) 0.0294(15) 0.0205(14) -0.0034(11) 0.0069(12) 0.0134(13)
C44 0.0300(15) 0.0277(15) 0.0218(13) -0.0002(11) 0.0082(12) 0.0124(12)
C45 0.0236(14) 0.0349(16) 0.0222(14) -0.0055(12) 0.0007(11) 0.0091(13)
C46 0.0240(14) 0.0335(16) 0.0281(15) -0.0019(12) 0.0096(12) 0.0124(13)
C47 0.0289(15) 0.0224(13) 0.0200(13) -0.0006(10) 0.0096(11) 0.0097(12)
C48 0.0303(16) 0.0394(17) 0.0200(14) -0.0034(12) 0.0015(12) 0.0167(14)
C49 0.0282(15) 0.0410(17) 0.0238(14) -0.0040(12) 0.0053(12) 0.0178(14)
C50 0.0275(15) 0.0259(14) 0.0222(13) 0.0006(11) 0.0079(11) 0.0096(12)
C51 0.0268(15) 0.0269(14) 0.0213(13) -0.0034(11) 0.0040(11) 0.0076(12)
C52 0.0269(14) 0.0185(13) 0.0235(13) 0.0006(10) 0.0079(11) 0.0085(11)
C53 0.0236(15) 0.0397(17) 0.0315(16) -0.0068(13) 0.0018(12) 0.0121(13)
C54 0.0284(16) 0.0440(18) 0.0399(17) -0.0030(14) 0.0127(14) 0.0186(14)
C55 0.0297(16) 0.0307(15) 0.0233(14) -0.0029(12) 0.0063(12) 0.0080(13)
C56 0.0235(15) 0.0350(16) 0.0277(14) 0.0001(12) 0.0084(12) 0.0138(13)
S1 0.0200(3) 0.0267(3) 0.0179(3) -0.0001(3) 0.0058(3) 0.0117(3)
O9 0.0454(13) 0.0369(12) 0.0255(10) 0.0071(9) 0.0118(9) 0.0274(10)
O10 0.0233(10) 0.0470(12) 0.0296(11) 0.0011(9) 0.0120(9) 0.0111(9)
O11 0.0219(10) 0.0407(11) 0.0237(10) -0.0057(8) 0.0040(8) 0.0113(9)
O12 0.0430(12) 0.0252(10) 0.0328(11) 0.0003(8) 0.0087(9) 0.0163(9)
S2 0.0274(4) 0.0290(4) 0.0158(3) -0.0001(3) 0.0067(3) 0.0115(3)
O13 0.0396(13) 0.0557(14) 0.0431(13) 0.0046(11) 0.0096(10) 0.0314(11)
O14 0.0633(16) 0.0376(13) 0.0250(12) -0.0037(9) 0.0201(11) -0.0019(11)
O15 0.0293(11) 0.0427(12) 0.0250(10) -0.0073(9) 0.0012(8) 0.0183(9)
O16 0.0527(13) 0.0351(11) 0.0215(10) 0.0018(8) 0.0173(9) 0.0147(10)
S3 0.0272(4) 0.0235(3) 0.0225(3) 0.0022(3) 0.0079(3) 0.0102(3)
O17 0.0440(14) 0.0475(14) 0.0714(16) 0.0175(12) 0.0020(12) 0.0256(12)
O18 0.0661(16) 0.0293(11) 0.0543(14) 0.0094(10) 0.0431(12) 0.0159(11)
O19 0.0329(12) 0.0561(14) 0.0282(11) -0.0163(10) 0.0017(9) 0.0206(11)
O20 0.0461(13) 0.0357(12) 0.0233(10) -0.0034(9) 0.0153(9) 0.0077(10)
O1W 0.0353(12) 0.0279(12) 0.0336(12) -0.0059(10) 0.0128(10) 0.0068(10)

loop_
_atom_type_symbol
_atom_type_description
_atom_type_scat_dispersion_real
_atom_type_scat_dispersion_imag
_atom_type_scat_source
C C 0.0033 0.0016 'International Tables Vol C Tables 4.2.6.8 and 6.1.1.4'
H H 0.0000 0.0000 'International Tables Vol C Tables 4.2.6.8 and 6.1.1.4'
N N 0.0061 0.0033 'International Tables Vol C Tables 4.2.6.8 and 6.1.1.4'
O O 0.0106 0.0060 'International Tables Vol C Tables 4.2.6.8 and 6.1.1.4'
S S 0.1246 0.1234 'International Tables Vol C Tables 4.2.6.8 and 6.1.1.4'

loop_
_geom_angle_atom_site_label_1
_geom_angle_atom_site_label_2
_geom_angle_atom_site_label_3
_geom_angle
C12 N1 C13 121.3(2)
C27 N2 C26 121.2(2)
C40 N3 C41 121.5(2)
C54 N4 C55 121.9(2)
O2 C1 O1 123.5(2)
O2 C1 C2 120.3(3)
O1 C1 C2 116.1(3)
C7 C2 C3 119.5(3)
C7 C2 C1 118.4(3)
C3 C2 C1 122.1(3)
C2 C3 C4 120.3(3)
C3 C4 C5 120.8(3)
C4 C5 C6 118.0(3)
C4 C5 C8 123.9(3)
C6 C5 C8 118.0(3)
C7 C6 C5 121.3(3)
C6 C7 C2 120.1(3)
C9 C8 C5 126.9(3)
C8 C9 C10 125.2(3)
C11 C10 C14 117.2(2)
C11 C10 C9 119.4(2)
C14 C10 C9 123.4(2)
C12 C11 C10 120.8(3)
N1 C12 C11 120.1(2)
N1 C13 C14 120.7(2)
C13 C14 C10 119.9(2)
O4 C15 O3 123.5(3)
O4 C15 C16 124.4(3)
O3 C15 C16 112.1(2)
C17 C16 C21 118.6(3)
C17 C16 C15 122.4(3)
C21 C16 C15 118.9(2)
C16 C17 C18 120.3(3)
C17 C18 C19 121.4(3)
C18 C19 C20 117.9(3)
C18 C19 C22 118.3(2)
C20 C19 C22 123.7(3)
C21 C20 C19 120.7(3)
C20 C21 C16 121.0(3)
C23 C22 C19 126.7(3)
C22 C23 C24 124.0(3)
C25 C24 C28 117.0(3)
C25 C24 C23 123.0(3)
C28 C24 C23 119.9(3)
C26 C25 C24 120.7(3)
N2 C26 C25 120.5(3)
N2 C27 C28 120.6(3)
C27 C28 C24 120.1(3)
O5 C29 O6 123.9(3)
O5 C29 C30 120.1(3)
O6 C29 C30 116.0(3)
C35 C30 C31 119.6(3)
C35 C30 C29 121.2(3)
C31 C30 C29 119.2(3)
C32 C31 C30 120.5(3)
C31 C32 C33 120.4(3)
C32 C33 C34 118.7(2)
C32 C33 C36 123.7(3)
C34 C33 C36 117.7(2)
C35 C34 C33 120.6(3)
C34 C35 C30 120.1(3)
C37 C36 C33 126.8(3)
C36 C37 C38 124.2(2)
C39 C38 C42 117.1(2)
C39 C38 C37 120.6(2)
C42 C38 C37 122.3(2)
C40 C39 C38 120.9(2)
N3 C40 C39 120.0(2)
N3 C41 C42 120.7(2)
C41 C42 C38 119.9(2)
O8 C43 O7 123.4(2)
O8 C43 C44 121.0(2)
O7 C43 C44 115.6(2)
C49 C44 C45 119.4(2)
C49 C44 C43 118.9(2)
C45 C44 C43 121.7(2)
C46 C45 C44 120.1(2)
C45 C46 C47 120.7(2)
C48 C47 C46 118.5(2)
C48 C47 C50 118.4(2)
C46 C47 C50 123.1(2)
C49 C48 C47 120.7(3)
C48 C49 C44 120.6(3)
C51 C50 C47 128.0(3)
C50 C51 C52 126.1(3)
C56 C52 C53 117.3(2)
C56 C52 C51 123.4(2)
C53 C52 C51 119.3(2)
C54 C53 C52 120.4(3)
N4 C54 C53 120.1(3)
N4 C55 C56 120.4(3)
C55 C56 C52 120.0(2)
O12 S1 O10 114.35(12)
O12 S1 O11 112.04(11)
O10 S1 O11 111.39(11)
O12 S1 O9 106.72(11)
O10 S1 O9 104.76(11)
O11 S1 O9 106.91(11)
O13 S2 O16 113.65(12)
O13 S2 O15 112.43(12)
O16 S2 O15 111.61(12)
O13 S2 O14 108.34(13)
O16 S2 O14 103.43(12)
O15 S2 O14 106.69(12)
O17 S3 O19 111.10(13)
O17 S3 O20 112.05(13)
O19 S3 O20 108.12(11)
O17 S3 O18 109.10(14)
O19 S3 O18 109.68(13)
O20 S3 O18 106.68(11)

loop_
_geom_bond_atom_site_label_1
_geom_bond_atom_site_label_2
_geom_bond_distance
O1 C1 1.293(3)
O2 C1 1.236(3)
O3 C15 1.324(3)
O4 C15 1.205(3)
O5 C29 1.237(3)
O6 C29 1.293(4)
O7 C43 1.299(3)
O8 C43 1.246(3)
N1 C12 1.332(3)
N1 C13 1.346(3)
N2 C27 1.337(4)
N2 C26 1.337(4)
N3 C40 1.338(3)
N3 C41 1.342(3)
N4 C54 1.325(4)
N4 C55 1.341(3)
C1 C2 1.489(4)
C2 C7 1.378(4)
C2 C3 1.381(4)
C3 C4 1.382(4)
C4 C5 1.386(4)
C5 C6 1.390(4)
C5 C8 1.469(4)
C6 C7 1.377(4)
C8 C9 1.317(4)
C9 C10 1.468(4)
C10 C11 1.394(4)
C10 C14 1.399(4)
C11 C12 1.369(4)
C13 C14 1.366(3)
C15 C16 1.491(4)
C16 C17 1.378(4)
C16 C21 1.384(4)
C17 C18 1.382(4)
C18 C19 1.383(4)
C19 C20 1.389(4)
C19 C22 1.464(4)
C20 C21 1.377(4)
C22 C23 1.333(4)
C23 C24 1.461(4)
C24 C25 1.396(4)
C24 C28 1.398(4)
C25 C26 1.359(4)
C27 C28 1.369(4)
C29 C30 1.486(4)
C30 C35 1.383(4)
C30 C31 1.388(4)
C31 C32 1.381(4)
C32 C33 1.387(4)
C33 C34 1.404(4)
C33 C36 1.470(3)
C34 C35 1.378(4)
C36 C37 1.333(4)
C37 C38 1.456(3)
C38 C39 1.397(3)
C38 C42 1.403(3)
C39 C40 1.370(4)
C41 C42 1.372(3)
C43 C44 1.479(3)
C44 C49 1.380(4)
C44 C45 1.397(4)
C45 C46 1.377(3)
C46 C47 1.398(4)
C47 C48 1.396(4)
C47 C50 1.456(3)
C48 C49 1.379(3)
C50 C51 1.331(4)
C51 C52 1.458(3)
C52 C56 1.397(3)
C52 C53 1.397(4)
C53 C54 1.369(4)
C55 C56 1.362(3)
S1 O12 1.4423(19)
S1 O10 1.4456(18)
S1 O11 1.4578(19)
S1 O9 1.5490(19)
S2 O13 1.436(2)
S2 O16 1.4444(18)
S2 O15 1.4520(18)
S2 O14 1.551(2)
S3 O17 1.435(2)
S3 O19 1.459(2)
S3 O20 1.4761(19)
S3 O18 1.488(2)

loop_
_geom_hbond_atom_site_label_D
_geom_hbond_atom_site_label_H
_geom_hbond_atom_site_label_A
_geom_hbond_distance_DH
_geom_hbond_distance_HA
_geom_hbond_distance_DA
_geom_hbond_angle_DHA
_geom_hbond_site_symmetry_A
O1W H1WB O18 0.843(10) 1.876(11) 2.715(3) 173(4) 2_666
O1W H1WA O12 0.849(10) 1.950(13) 2.783(3) 167(3) 1_445
O14 H14O O20 0.87(4) 1.69(4) 2.524(3) 159(4) .
O9 H9O O18 0.94(4) 1.57(4) 2.507(3) 176(4) 1_556
N4 H4N O15 0.901(10) 1.807(11) 2.705(3) 175(3) 2_665
N3 H3N O19 0.905(10) 1.754(11) 2.658(3) 176(3) 2_665
N2 H2N O1W 0.913(10) 1.720(11) 2.631(3) 175(3) 1_565
N1 H1N O11 0.899(10) 1.810(10) 2.709(3) 179(3) 2_766
O7 H7 O2 0.83 1.81 2.642(3) 175.6 2_676
O6 H6O O5 1.26(6) 1.35(6) 2.613(3) 176(5) 2_576
O3 H3 O16 0.83 1.82 2.595(3) 155.4 .
O1 H1 O8 0.83 1.82 2.647(3) 176.4 2_676
